data_7114536
loop_
_publ_author_name
'Jetti, Ram K. R.'
'Thallapally, Praveen K.'
'Nangia, Ashwini'
'Lam, Chi-Keung'
'Mak, Thomas C. W.'

_publ_section_title
;
 2,4,6-Tris(4-nitrophenoxy)-1,3,5-triazine: a hexagonal host framework
 stabilised by the NO2-trimer supramolecular synthon
;
_journal_issue 9
_journal_name_full 'Chemical Communications'
_journal_page_first 952
_journal_paper_doi 10.1039/b200152g
_journal_year 2002
_chemical_formula_sum 'C27 H15 Br3 N6 O9'
_chemical_formula_weight 807.18
_chemical_name_systematic
; 
2,4,6-Tris-(4-nitrophenoxy)-1,3,5-triazine, Tribromobenzene solvate
;
_space_group_IT_number 147
_symmetry_cell_setting hexagonal
_symmetry_space_group_name_Hall '-P 3'
_symmetry_space_group_name_H-M 'P -3'
_atom_sites_solution_hydrogens geom
_atom_sites_solution_primary direct
_atom_sites_solution_secondary difmap
_audit_creation_method SHELXL-97
_cell_angle_alpha 90.00
_cell_angle_beta 90.00
_cell_angle_gamma 120.00
_cell_formula_units_Z 2
_cell_length_a 14.5236(11)
_cell_length_b 14.5236(11)
_cell_length_c 8.2878(9)
_cell_measurement_reflns_used 78
_cell_measurement_temperature 293(2)
_cell_measurement_theta_max 30
_cell_measurement_theta_min -30
_cell_volume 1514.0(2)
_computing_cell_refinement
;
SAINT-PLUS for WINDOWS NT Version 5.0, Bruker AXS, Inc., Madison, Wisconsin, 
USA (1997)
;
_computing_data_collection 'SMART for Windows NT, Bruker AXS, Inc., Madison, Wisconsin, USA (1997)'
_computing_data_reduction
;
SAINT-PLUS for WINDOWS NT Version 5.0, Bruker AXS, Inc., Madison, Wisconsin, 
USA (1997)
;
_computing_molecular_graphics 'ORTEPII (johnson, 1976) and PLUTON (Spek, 1992)'
_computing_publication_material 'SHELXL-97 (Sheldrick, 1997)'
_computing_structure_refinement 'SHELXL-97 (Sheldrick, 1997)'
_computing_structure_solution 'SHELXS-97 (Sheldrick, 1990)'
_diffrn_ambient_temperature 293(2)
_diffrn_measured_fraction_theta_full 0.999
_diffrn_measured_fraction_theta_max 0.999
_diffrn_measurement_device_type 'Bruker SMART CCD 1000 diffractometer'
_diffrn_measurement_method 'Omega scan'
_diffrn_radiation_monochromator graphite
_diffrn_radiation_source 'fine-focus sealed tube'
_diffrn_radiation_type MoK\a
_diffrn_radiation_wavelength 0.71073
_diffrn_reflns_av_R_equivalents 0.0402
_diffrn_reflns_av_sigmaI/netI 0.0340
_diffrn_reflns_limit_h_max 17
_diffrn_reflns_limit_h_min -17
_diffrn_reflns_limit_k_max 13
_diffrn_reflns_limit_k_min -17
_diffrn_reflns_limit_l_max 10
_diffrn_reflns_limit_l_min -9
_diffrn_reflns_number 9245
_diffrn_reflns_theta_full 26.02
_diffrn_reflns_theta_max 26.02
_diffrn_reflns_theta_min 1.62
_exptl_absorpt_coefficient_mu 4.060
_exptl_crystal_colour 'pale yellow'
_exptl_crystal_density_diffrn 1.771
_exptl_crystal_density_meas ?
_exptl_crystal_density_method 'not measured'
_exptl_crystal_description block
_exptl_crystal_F_000 792
_exptl_crystal_size_max 0.45
_exptl_crystal_size_mid 0.28
_exptl_crystal_size_min 0.25
_refine_diff_density_max 0.673
_refine_diff_density_min -0.386
_refine_diff_density_rms 0.080
_refine_ls_extinction_coef 0.011(6)
_refine_ls_extinction_expression Fc^*^=kFc[1+0.001xFc^2^\l^3^/sin(2\q)]^-1/4^
_refine_ls_extinction_method SHELXL
_refine_ls_goodness_of_fit_ref 1.064
_refine_ls_hydrogen_treatment mixed
_refine_ls_matrix_type full
_refine_ls_number_parameters 151
_refine_ls_number_reflns 2002
_refine_ls_number_restraints 6
_refine_ls_restrained_S_all 1.096
_refine_ls_R_factor_all 0.1169
_refine_ls_R_factor_gt 0.0780
_refine_ls_shift/su_max 0.000
_refine_ls_shift/su_mean 0.000
_refine_ls_structure_factor_coef Fsqd
_refine_ls_weighting_details 'calc w=1/[\s^2^(Fo^2^)+(0.1757P)^2^+0.2462P] where P=(Fo^2^+2Fc^2^)/3'
_refine_ls_weighting_scheme calc
_refine_ls_wR_factor_gt 0.2474
_refine_ls_wR_factor_ref 0.2798
_reflns_number_gt 1200
_reflns_number_total 2002
_reflns_threshold_expression >2sigma(I)
_cod_data_source_file b200152g.txt
_cod_data_source_block (2).(C6H3Br3)
_cod_depositor_comments
;
The following automatic conversions were performed:

'_symmetry_cell_setting' value 'Hexagonal' changed to 'hexagonal'
according to
/usr/data/users/saulius/automatic-downloads/retrospective/RSC/lib/dictionaries/cif_core.dic
dictionary named 'cif_core.dic' version 2.4.2 from 2011-04-26.

Automatic conversion script
Id: cif_fix_values 2281 2013-09-26 08:29:07Z andrius 

The following automatic conversions were performed:

'_exptl_crystal_density_meas' value 'not measured' was changed to '?'
- the value is perceived as not measured.

Automatic conversion script
Id: cif_fix_values 3008 2015-01-20 13:52:24Z robertas 
;
_cod_original_sg_symbol_H-M P-3
_cod_database_code 7114536

loop_
_symmetry_equiv_pos_as_xyz
'x, y, z'
'-y, x-y, z'
'-x+y, -x, z'
'-x, -y, -z'
'y, -x+y, -z'
'x-y, x, -z'

loop_
_atom_site_label
_atom_site_type_symbol
_atom_site_fract_x
_atom_site_fract_y
_atom_site_fract_z
_atom_site_U_iso_or_equiv
_atom_site_adp_type
_atom_site_occupancy
_atom_site_symmetry_multiplicity
_atom_site_calc_flag
_atom_site_refinement_flags
O1 O 0.4625(2) 0.2634(2) 0.2500(4) 0.0535(8) Uani 1 1 d .
O2 O 0.2395(3) 0.5277(3) 0.3780(5) 0.0828(12) Uani 1 1 d .
O3 O 0.2394(3) 0.5278(3) 0.1214(5) 0.0822(12) Uani 1 1 d .
N1 N 0.5941(2) 0.2265(2) 0.2497(4) 0.0441(8) Uani 1 1 d .
N2 N 0.2630(2) 0.5054(3) 0.2496(5) 0.0527(10) Uani 1 1 d .
C1 C 0.5686(3) 0.3032(3) 0.2500(4) 0.0403(9) Uani 1 1 d .
C2 C 0.4226(3) 0.3340(3) 0.2500(5) 0.0462(10) Uani 1 1 d .
C3 C 0.4018(5) 0.3658(5) 0.1086(6) 0.0879(18) Uani 1 1 d .
H3A H 0.4228 0.3492 0.0121 0.106 Uiso 1 1 calc R
C4 C 0.3490(5) 0.4231(5) 0.1069(6) 0.0863(18) Uani 1 1 d .
H4A H 0.3328 0.4442 0.0101 0.104 Uiso 1 1 calc R
C5 C 0.3216(3) 0.4477(3) 0.2500(5) 0.0479(10) Uani 1 1 d .
C6 C 0.3489(5) 0.4230(5) 0.3930(6) 0.0848(18) Uani 1 1 d .
H6A H 0.3327 0.4440 0.4899 0.102 Uiso 1 1 calc R
C7 C 0.4016(5) 0.3657(5) 0.3910(6) 0.0885(18) Uani 1 1 d .
H7A H 0.4226 0.3491 0.4875 0.106 Uiso 1 1 calc R
Br1 Br -0.0071(4) 0.2166(4) 0.2517(8) 0.194(3) Uani 0.60 1 d PD
C8 C 0.0975(5) 0.0959(6) 0.2517(8) 0.190(6) Uiso 0.60 1 d PD
C9 C 0.0015(6) 0.0934(4) 0.2517(8) 0.190(6) Uiso 0.60 1 d PD
C8' C -0.0959(6) 0.0020 0.2517(8) 0.050 Uiso 0.00 1 d PD
Br2 Br 0.0395(14) 0.2156(8) 0.248(2) 0.172(5) Uani 0.20 1 d P
Br3 Br 0.015(2) 0.1675(16) 0.1655(19) 0.169(5) Uani 0.10 1 d P
Br4 Br 0.0165(19) 0.1674(16) 0.3350(19) 0.169(5) Uani 0.10 1 d P

loop_
_atom_site_aniso_label
_atom_site_aniso_U_11
_atom_site_aniso_U_22
_atom_site_aniso_U_33
_atom_site_aniso_U_23
_atom_site_aniso_U_13
_atom_site_aniso_U_12
O1 0.0364(14) 0.0395(14) 0.085(2) -0.0008(12) -0.0013(12) 0.0194(11)
O2 0.090(3) 0.091(3) 0.097(3) 0.008(2) 0.0211(19) 0.067(2)
O3 0.090(3) 0.092(3) 0.094(3) -0.0078(19) -0.0216(19) 0.067(2)
N1 0.0416(17) 0.0394(17) 0.0526(18) -0.0002(13) 0.0000(13) 0.0212(14)
N2 0.0377(17) 0.0453(19) 0.077(3) 0.0004(16) 0.0016(16) 0.0223(15)
C1 0.0349(18) 0.0395(19) 0.0451(19) 0.0000(14) 0.0003(14) 0.0177(15)
C2 0.0366(19) 0.0404(19) 0.065(2) 0.0002(16) -0.0005(15) 0.0218(16)
C3 0.132(5) 0.127(5) 0.062(3) -0.003(3) 0.005(3) 0.108(4)
C4 0.127(5) 0.119(5) 0.061(3) -0.002(3) -0.008(3) 0.098(4)
C5 0.041(2) 0.040(2) 0.064(3) -0.0003(16) -0.0006(17) 0.0209(16)
C6 0.127(5) 0.116(5) 0.060(3) -0.002(3) 0.004(3) 0.097(4)
C7 0.133(5) 0.129(5) 0.060(3) 0.001(3) -0.008(3) 0.108(4)
Br1 0.207(4) 0.157(3) 0.262(6) -0.001(3) 0.002(3) 0.125(3)
Br2 0.197(12) 0.079(4) 0.161(10) 0.000(4) 0.005(7) 0.010(5)
Br3 0.199(14) 0.157(14) 0.133(10) 0.028(9) 0.001(11) 0.075(14)
Br4 0.202(14) 0.170(15) 0.137(11) -0.035(10) -0.003(11) 0.095(15)

loop_
_atom_type_symbol
_atom_type_description
_atom_type_scat_dispersion_real
_atom_type_scat_dispersion_imag
_atom_type_scat_source
C C 0.0033 0.0016 'International Tables Vol C Tables 4.2.6.8 and 6.1.1.4'
H H 0.0000 0.0000 'International Tables Vol C Tables 4.2.6.8 and 6.1.1.4'
N N 0.0061 0.0033 'International Tables Vol C Tables 4.2.6.8 and 6.1.1.4'
O O 0.0106 0.0060 'International Tables Vol C Tables 4.2.6.8 and 6.1.1.4'
Br Br -0.2901 2.4595 'International Tables Vol C Tables 4.2.6.8 and 6.1.1.4'

loop_
_geom_angle_atom_site_label_1
_geom_angle_atom_site_label_2
_geom_angle_atom_site_label_3
_geom_angle
_geom_angle_site_symmetry_1
_geom_angle_site_symmetry_3
C1 O1 C2 119.2(3) . .
C1 N1 C1 111.8(3) 2_655 .
O2 N2 O3 123.0(4) . .
O2 N2 C5 118.3(4) . .
O3 N2 C5 118.7(4) . .
N1 C1 N1 128.2(3) 3_665 .
N1 C1 O1 119.7(3) 3_665 .
N1 C1 O1 112.1(3) . .
C7 C2 C3 120.6(4) . .
C7 C2 O1 119.7(4) . .
C3 C2 O1 119.6(4) . .
C2 C3 C4 120.0(4) . .
C5 C4 C3 118.3(4) . .
C6 C5 C4 122.2(4) . .
C6 C5 N2 119.0(4) . .
C4 C5 N2 118.7(4) . .
C5 C6 C7 118.2(4) . .
C2 C7 C6 120.3(4) . .
Br2 Br1 Br3 52.0(13) . .
Br2 Br1 Br4 54.2(12) . .
Br3 Br1 Br4 74.6(11) . .
Br2 Br1 C9 55.6(10) . .
Br3 Br1 C9 40.2(8) . .
Br4 Br1 C9 39.1(8) . .
C9 C8 C9 115.7(6) . 3
C9 C8 Br4 34.8(6) . .
C9 C8 Br4 140.4(8) 3 .
C9 C8 Br3 34.8(6) . .
C9 C8 Br3 140.0(8) 3 .
Br4 C8 Br3 40.0(7) . .
C9 C8 Br4 134.1(7) . 3
C9 C8 Br4 27.6(7) 3 3
Br4 C8 Br4 139.9(11) . 3
Br3 C8 Br4 166.6(10) . 3
C9 C8 Br3 134.6(7) . 3
C9 C8 Br3 28.6(7) 3 3
Br4 C8 Br3 167.8(10) . 3
Br3 C8 Br3 139.1(11) . 3
Br4 C8 Br3 36.5(7) 3 3
C9 C8 Br2 42.7(5) . .
C9 C8 Br2 158.4(7) 3 .
Br4 C8 Br2 24.4(6) . .
Br3 C8 Br2 23.6(6) . .
Br4 C8 Br2 162.8(10) 3 .
Br3 C8 Br2 160.7(10) 3 .
Br4 C9 Br3 70.7(15) . .
Br4 C9 C8' 120.2(13) . .
Br3 C9 C8' 118.8(13) . .
Br4 C9 C8 104.3(12) . .
Br3 C9 C8 105.4(13) . .
C8' C9 C8 124.5(7) . .
Br4 C9 C8 120.4(13) . 2
Br3 C9 C8 119.0(14) . 2
C8' C9 C8 0.3(4) . 2
C8 C9 C8 124.3(6) . 2
Br4 C9 Br2 36.7(10) . .
Br3 C9 Br2 35.4(9) . .
C8' C9 Br2 134.5(9) . .
C8 C9 Br2 101.0(10) . .
C8 C9 Br2 134.8(11) 2 .
Br4 C9 Br1 37.5(9) . .
Br3 C9 Br1 37.6(9) . .
C8' C9 Br1 113.5(4) . .
C8 C9 Br1 122.0(6) . .
C8 C9 Br1 113.7(7) 2 .
Br2 C9 Br1 21.1(8) . .
C8 C8' C9 117(8) 2 .
C8 C8' Br4 135.2(7) 2 .
C9 C8' Br4 27.7(6) . .
C8 C8' Br3 135.7(8) 2 .
C9 C8' Br3 28.7(6) . .
Br4 C8' Br3 36.6(7) . .
Br1 Br2 Br3 92(2) . .
Br1 Br2 Br4 90(2) . .
Br3 Br2 Br4 98.5(17) . .
Br1 Br2 C9 103.3(11) . .
Br3 Br2 C9 51.0(12) . .
Br4 Br2 C9 49.7(11) . .
Br1 Br2 C8 139.6(12) . .
Br3 Br2 C8 65(2) . .
Br4 Br2 C8 63.4(19) . .
C9 Br2 C8 36.4(6) . .
Br2 Br3 Br1 36.2(16) . .
Br2 Br3 C9 93.6(16) . .
Br1 Br3 C9 102.1(13) . .
Br2 Br3 Br4 41.5(11) . .
Br1 Br3 Br4 52.8(10) . .
C9 Br3 Br4 53.9(10) . .
Br2 Br3 C8 91(2) . .
Br1 Br3 C8 120.0(15) . .
C9 Br3 C8 39.8(8) . .
Br4 Br3 C8 68.8(12) . .
Br2 Br3 C8' 112.3(14) . .
Br1 Br3 C8' 101.2(12) . .
C9 Br3 C8' 32.5(7) . .
Br4 Br3 C8' 71.5(10) . .
C8 Br3 C8' 68.6(6) . .
Br2 Br3 C8 112.3(14) . 2
Br1 Br3 C8 101.3(12) . 2
C9 Br3 C8 32.5(7) . 2
Br4 Br3 C8 71.6(10) . 2
C8 Br3 C8 68.5(6) . 2
C8' Br3 C8 0.1(2) . 2
Br2 Br4 Br1 36.1(15) . .
Br2 Br4 C9 93.6(16) . .
Br1 Br4 C9 103.4(13) . .
Br2 Br4 Br3 40.0(10) . .
Br1 Br4 Br3 52.6(10) . .
C9 Br4 Br3 55.4(10) . .
Br2 Br4 C8 92(2) . .
Br1 Br4 C8 122.3(14) . .
C9 Br4 C8 40.8(8) . .
Br3 Br4 C8 71.3(13) . .
Br2 Br4 C8' 111.0(14) . .
Br1 Br4 C8' 101.3(12) . .
C9 Br4 C8' 32.1(7) . .
Br3 Br4 C8' 71.8(10) . .
C8 Br4 C8' 69.2(6) . .
Br2 Br4 C8 111.1(14) . 2
Br1 Br4 C8 101.4(12) . 2
C9 Br4 C8 32.0(8) . 2
Br3 Br4 C8 71.9(10) . 2
C8 Br4 C8 69.1(6) . 2
C8' Br4 C8 0.1(2) . 2

loop_
_geom_bond_atom_site_label_1
_geom_bond_atom_site_label_2
_geom_bond_distance
_geom_bond_site_symmetry_2
O1 C1 1.348(4) .
O1 C2 1.407(4) .
O2 N2 1.209(5) .
O3 N2 1.210(5) .
N1 C1 1.305(4) 2_655
N1 C1 1.338(4) .
N2 C5 1.463(5) .
C1 N1 1.305(4) 3_665
C2 C7 1.346(6) .
C2 C3 1.348(6) .
C3 C4 1.385(7) .
C4 C5 1.354(6) .
C5 C6 1.353(6) .
C6 C7 1.384(7) .
Br1 Br2 0.68(2) .
Br1 Br3 1.16(2) .
Br1 Br4 1.16(2) .
Br1 C9 1.855(5) .
C8 C9 1.376(5) .
C8 C9 1.376(6) 3
C8 Br4 2.04(2) .
C8 Br3 2.07(2) .
C8 Br4 2.24(2) 3
C8 Br3 2.24(2) 3
C8 Br2 2.28(2) .
C9 Br4 1.203(16) .
C9 Br3 1.226(17) .
C9 C8' 1.373(5) .
C9 C8 1.376(6) 2
C9 Br2 1.573(15) .
C8' C8 0.007(11) 2
C8' Br4 2.234(19) .
C8' Br3 2.238(19) .
Br2 Br3 0.913(17) .
Br2 Br4 0.942(18) .
Br3 Br4 1.41(2) .
Br3 C8 2.24(2) 2
Br4 C8 2.24(2) 2
